data_4350374
loop_
_publ_author_name
'Lu, Connie C.'
'Peters, Jonas C.'

_publ_section_title
;
 Pseudotetrahedral manganese complexes supported by the anionic
 tris(phosphino)borate ligand [PhBP(iPr)3].
;
_journal_issue 21
_journal_name_full 'Inorganic chemistry'
_journal_page_first 8597
_journal_page_last 8607
_journal_paper_doi 10.1021/ic060735q
_journal_volume 45
_journal_year 2006
_chemical_formula_sum 'C42 H80 B Mn N3 P3'
_chemical_formula_weight 785.75
_space_group_IT_number 14
_space_group_name_Hall '-P 2yn'
_space_group_name_H-M_alt 'P 1 21/n 1'
_symmetry_cell_setting monoclinic
_symmetry_Int_Tables_number 14
_symmetry_space_group_name_H-M 'P 1 21/n 1'
_atom_sites_solution_hydrogens geom
_atom_sites_solution_primary direct
_atom_sites_solution_secondary difmap
_audit_creation_method SHELXL-97
_cell_angle_alpha 90.00
_cell_angle_beta 93.660(2)
_cell_angle_gamma 90.00
_cell_formula_units_Z 4
_cell_length_a 11.2996(7)
_cell_length_b 17.578(1)
_cell_length_c 23.108(1)
_cell_measurement_reflns_used 36474
_cell_measurement_temperature 100(2)
_cell_measurement_theta_max 35.87
_cell_measurement_theta_min 2.32
_cell_volume 4580.5(4)
_computing_cell_refinement 'Bruker SMART 5.606'
_computing_data_collection 'Bruker SMART 5.054'
_computing_data_reduction 'Bruker SAINT 6.45'
_computing_structure_refinement 'Bruker SHELXTL 6.14'
_computing_structure_solution 'Bruker SHELXTL 6.14'
_diffrn_ambient_temperature 100
_diffrn_measured_fraction_theta_full 0.899
_diffrn_measured_fraction_theta_max 0.899
_diffrn_measurement_device_type 'Bruker SMART 1000'
_diffrn_measurement_method '\w scans'
_diffrn_radiation_monochromator graphite
_diffrn_radiation_source 'normal-focus sealed tube'
_diffrn_radiation_type MoK\a
_diffrn_radiation_wavelength 0.71073
_diffrn_reflns_av_R_equivalents 0.0796
_diffrn_reflns_av_sigmaI/netI 0.0760
_diffrn_reflns_limit_h_max 18
_diffrn_reflns_limit_h_min -16
_diffrn_reflns_limit_k_max 28
_diffrn_reflns_limit_k_min -28
_diffrn_reflns_limit_l_max 38
_diffrn_reflns_limit_l_min -37
_diffrn_reflns_number 80212
_diffrn_reflns_theta_full 36.13
_diffrn_reflns_theta_max 36.13
_diffrn_reflns_theta_min 1.96
_diffrn_standards_decay_% 0
_diffrn_standards_interval_time 'initial data recollected at end'
_exptl_absorpt_coefficient_mu 0.423
_exptl_absorpt_correction_type none
_exptl_crystal_colour 'pale yellow'
_exptl_crystal_density_diffrn 1.139
_exptl_crystal_density_method 'not measured'
_exptl_crystal_description 'rough block'
_exptl_crystal_F_000 1712
_exptl_crystal_size_max 0.33
_exptl_crystal_size_mid 0.28
_exptl_crystal_size_min 0.18
_refine_diff_density_max 1.154
_refine_diff_density_min -0.665
_refine_diff_density_rms 0.075
_refine_ls_extinction_method none
_refine_ls_goodness_of_fit_ref 1.284
_refine_ls_hydrogen_treatment noref
_refine_ls_matrix_type full
_refine_ls_number_parameters 472
_refine_ls_number_reflns 19689
_refine_ls_number_restraints 0
_refine_ls_restrained_S_all 1.284
_refine_ls_R_factor_all 0.0784
_refine_ls_R_factor_gt 0.0437
_refine_ls_shift/su_max 0.001
_refine_ls_shift/su_mean 0.000
_refine_ls_structure_factor_coef Fsqd
_refine_ls_weighting_details 'calc w=1/[\s^2^(Fo^2^)] where P=(Fo^2^+2Fc^2^)/3'
_refine_ls_weighting_scheme sigma
_refine_ls_wR_factor_gt 0.0707
_refine_ls_wR_factor_ref 0.0752
_reflns_number_gt 13052
_reflns_number_total 19689
_reflns_threshold_expression >2sigma(I)
_cod_data_source_file ic060735qsi20060501_035824.cif
_cod_data_source_block complex10
_cod_original_cell_volume 4580.4(5)
_cod_original_sg_symbol_H-M 'P 21/n'
_cod_database_code 4350374

loop_
_symmetry_equiv_pos_as_xyz
'x, y, z'
'-x+1/2, y+1/2, -z+1/2'
'-x, -y, -z'
'x-1/2, -y-1/2, z-1/2'

loop_
_atom_site_label
_atom_site_type_symbol
_atom_site_fract_x
_atom_site_fract_y
_atom_site_fract_z
_atom_site_U_iso_or_equiv
_atom_site_adp_type
_atom_site_occupancy
_atom_site_symmetry_multiplicity
_atom_site_calc_flag
_atom_site_refinement_flags
Mn Mn 0.712892(16) 0.248872(10) 0.084787(7) 0.00960(4) Uani 1 1 d .
P1 P 0.55232(3) 0.294983(16) 0.024480(12) 0.01024(6) Uani 1 1 d .
P2 P 0.80784(3) 0.368885(16) 0.075325(12) 0.01017(6) Uani 1 1 d .
P3 P 0.80827(3) 0.211632(17) 0.001101(13) 0.01109(6) Uani 1 1 d .
B B 0.73015(12) 0.35744(7) -0.04995(5) 0.0116(2) Uani 1 1 d .
N1 N 0.61745(11) 0.27703(6) 0.20282(4) 0.0225(2) Uani 1 1 d .
N2 N 0.91309(10) 0.18428(6) 0.16397(5) 0.0213(2) Uani 1 1 d .
N3 N 0.58442(10) 0.09947(6) 0.09596(5) 0.0197(2) Uani 1 1 d .
C1 C 0.73963(11) 0.40689(6) -0.10981(5) 0.0127(2) Uani 1 1 d .
C2 C 0.65737(11) 0.46358(6) -0.12752(5) 0.0144(2) Uani 1 1 d .
H2 H 0.5917 0.4722 -0.1047 0.017 Uiso 1 1 calc R
C3 C 0.66791(12) 0.50762(7) -0.17706(5) 0.0170(2) Uani 1 1 d .
H3 H 0.6094 0.5449 -0.1875 0.020 Uiso 1 1 calc R
C4 C 0.76297(12) 0.49750(7) -0.21125(5) 0.0182(3) Uani 1 1 d .
H4 H 0.7707 0.5277 -0.2449 0.022 Uiso 1 1 calc R
C5 C 0.84637(12) 0.44250(7) -0.19547(5) 0.0189(3) Uani 1 1 d .
H5 H 0.9121 0.4347 -0.2184 0.023 Uiso 1 1 calc R
C6 C 0.83436(11) 0.39848(7) -0.14598(5) 0.0167(2) Uani 1 1 d .
H6 H 0.8929 0.3610 -0.1362 0.020 Uiso 1 1 calc R
C7 C 0.59558(10) 0.36729(6) -0.02670(5) 0.0117(2) Uani 1 1 d .
H7A H 0.5376 0.3667 -0.0607 0.014 Uiso 1 1 calc R
H7B H 0.5904 0.4178 -0.0080 0.014 Uiso 1 1 calc R
C8 C 0.82975(10) 0.39326(6) -0.00098(5) 0.0118(2) Uani 1 1 d .
H8A H 0.8290 0.4494 -0.0048 0.014 Uiso 1 1 calc R
H8B H 0.9094 0.3754 -0.0104 0.014 Uiso 1 1 calc R
C9 C 0.75709(11) 0.26590(6) -0.06304(5) 0.0121(2) Uani 1 1 d .
H9A H 0.8178 0.2626 -0.0920 0.015 Uiso 1 1 calc R
H9B H 0.6836 0.2422 -0.0803 0.015 Uiso 1 1 calc R
C10 C 0.37353(11) 0.18057(7) 0.00542(5) 0.0185(3) Uani 1 1 d .
H10A H 0.3063 0.2155 0.0075 0.028 Uiso 1 1 calc R
H10B H 0.4011 0.1648 0.0447 0.028 Uiso 1 1 calc R
H10C H 0.3486 0.1357 -0.0174 0.028 Uiso 1 1 calc R
C11 C 0.47465(11) 0.22088(7) -0.02361(5) 0.0134(2) Uani 1 1 d .
H11 H 0.5353 0.1807 -0.0297 0.016 Uiso 1 1 calc R
C12 C 0.42835(11) 0.24611(8) -0.08468(5) 0.0195(3) Uani 1 1 d .
H12A H 0.3912 0.2027 -0.1054 0.029 Uiso 1 1 calc R
H12B H 0.4946 0.2649 -0.1061 0.029 Uiso 1 1 calc R
H12C H 0.3698 0.2868 -0.0815 0.029 Uiso 1 1 calc R
C13 C 0.37046(11) 0.30056(7) 0.10821(5) 0.0172(2) Uani 1 1 d .
H13A H 0.3411 0.3360 0.1367 0.026 Uiso 1 1 calc R
H13B H 0.4272 0.2653 0.1277 0.026 Uiso 1 1 calc R
H13C H 0.3038 0.2718 0.0900 0.026 Uiso 1 1 calc R
C14 C 0.43202(11) 0.34538(7) 0.06152(5) 0.0134(2) Uani 1 1 d .
H14 H 0.4737 0.3878 0.0832 0.016 Uiso 1 1 calc R
C15 C 0.33951(11) 0.38524(7) 0.02052(5) 0.0173(2) Uani 1 1 d .
H15A H 0.2877 0.3471 0.0011 0.026 Uiso 1 1 calc R
H15B H 0.3798 0.4143 -0.0086 0.026 Uiso 1 1 calc R
H15C H 0.2919 0.4198 0.0428 0.026 Uiso 1 1 calc R
C16 C 0.67352(11) 0.45727(7) 0.15570(5) 0.0178(3) Uani 1 1 d .
H16A H 0.7331 0.4523 0.1882 0.027 Uiso 1 1 calc R
H16B H 0.6196 0.4136 0.1553 0.027 Uiso 1 1 calc R
H16C H 0.6283 0.5043 0.1601 0.027 Uiso 1 1 calc R
C17 C 0.73552(11) 0.45984(6) 0.09853(5) 0.0136(2) Uani 1 1 d .
H17 H 0.6705 0.4696 0.0680 0.016 Uiso 1 1 calc R
C18 C 0.81441(12) 0.53138(7) 0.09835(5) 0.0181(3) Uani 1 1 d .
H18A H 0.7654 0.5768 0.1026 0.027 Uiso 1 1 calc R
H18B H 0.8532 0.5342 0.0617 0.027 Uiso 1 1 calc R
H18C H 0.8748 0.5287 0.1307 0.027 Uiso 1 1 calc R
C19 C 0.95169(11) 0.38118(7) 0.18016(5) 0.0169(2) Uani 1 1 d .
H19A H 1.0274 0.3668 0.2002 0.025 Uiso 1 1 calc R
H19B H 0.8880 0.3498 0.1944 0.025 Uiso 1 1 calc R
H19C H 0.9354 0.4349 0.1877 0.025 Uiso 1 1 calc R
C20 C 0.95835(10) 0.36869(7) 0.11456(5) 0.0136(2) Uani 1 1 d .
H20 H 0.9879 0.3154 0.1108 0.016 Uiso 1 1 calc R
C21 C 1.05400(11) 0.41876(7) 0.08966(5) 0.0186(3) Uani 1 1 d .
H21A H 1.0315 0.4724 0.0927 0.028 Uiso 1 1 calc R
H21B H 1.0616 0.4057 0.0488 0.028 Uiso 1 1 calc R
H21C H 1.1300 0.4102 0.1116 0.028 Uiso 1 1 calc R
C22 C 1.04232(12) 0.15589(8) 0.03293(6) 0.0221(3) Uani 1 1 d .
H22A H 1.0434 0.1133 0.0056 0.033 Uiso 1 1 calc R
H22B H 1.0027 0.1401 0.0675 0.033 Uiso 1 1 calc R
H22C H 1.1239 0.1714 0.0442 0.033 Uiso 1 1 calc R
C23 C 0.97500(11) 0.22296(7) 0.00404(5) 0.0141(2) Uani 1 1 d .
H23 H 0.9929 0.2676 0.0300 0.017 Uiso 1 1 calc R
C24 C 1.03015(11) 0.24208(7) -0.05313(5) 0.0184(3) Uani 1 1 d .
H24A H 1.1164 0.2460 -0.0464 0.028 Uiso 1 1 calc R
H24B H 0.9984 0.2907 -0.0680 0.028 Uiso 1 1 calc R
H24C H 1.0109 0.2018 -0.0815 0.028 Uiso 1 1 calc R
C25 C 0.81500(12) 0.04848(7) 0.02339(6) 0.0230(3) Uani 1 1 d .
H25A H 0.7635 0.0040 0.0168 0.035 Uiso 1 1 calc R
H25B H 0.8059 0.0685 0.0625 0.035 Uiso 1 1 calc R
H25C H 0.8977 0.0336 0.0197 0.035 Uiso 1 1 calc R
C26 C 0.78009(12) 0.11036(7) -0.02177(5) 0.0167(2) Uani 1 1 d .
H26 H 0.6918 0.1065 -0.0274 0.020 Uiso 1 1 calc R
C27 C 0.82529(13) 0.08831(7) -0.08094(6) 0.0248(3) Uani 1 1 d .
H27A H 0.9122 0.0870 -0.0781 0.037 Uiso 1 1 calc R
H27B H 0.7980 0.1259 -0.1101 0.037 Uiso 1 1 calc R
H27C H 0.7945 0.0380 -0.0923 0.037 Uiso 1 1 calc R
C28 C 0.65050(11) 0.27191(6) 0.15573(5) 0.0139(2) Uani 1 1 d .
C29 C 0.58973(13) 0.28015(7) 0.26343(5) 0.0205(3) Uani 1 1 d .
C30 C 0.62828(15) 0.20593(9) 0.29228(6) 0.0340(4) Uani 1 1 d .
H30A H 0.5840 0.1637 0.2736 0.051 Uiso 1 1 calc R
H30B H 0.6124 0.2078 0.3335 0.051 Uiso 1 1 calc R
H30C H 0.7134 0.1984 0.2885 0.051 Uiso 1 1 calc R
C31 C 0.45640(15) 0.28991(11) 0.26641(7) 0.0433(5) Uani 1 1 d .
H31A H 0.4316 0.3380 0.2479 0.065 Uiso 1 1 calc R
H31B H 0.4365 0.2905 0.3071 0.065 Uiso 1 1 calc R
H31C H 0.4153 0.2475 0.2462 0.065 Uiso 1 1 calc R
C32 C 0.6578(2) 0.34623(10) 0.29195(7) 0.0550(6) Uani 1 1 d .
H32A H 0.7427 0.3400 0.2868 0.082 Uiso 1 1 calc R
H32B H 0.6445 0.3473 0.3334 0.082 Uiso 1 1 calc R
H32C H 0.6301 0.3941 0.2740 0.082 Uiso 1 1 calc R
C33 C 0.83909(11) 0.20958(7) 0.13138(5) 0.0141(2) Uani 1 1 d .
C34 C 0.99928(12) 0.14556(8) 0.20325(6) 0.0224(3) Uani 1 1 d .
C35 C 0.96641(16) 0.15955(10) 0.26509(6) 0.0431(4) Uani 1 1 d .
H35A H 0.9620 0.2144 0.2721 0.065 Uiso 1 1 calc R
H35B H 1.0268 0.1370 0.2922 0.065 Uiso 1 1 calc R
H35C H 0.8892 0.1363 0.2709 0.065 Uiso 1 1 calc R
C36 C 1.12213(13) 0.17781(9) 0.19452(7) 0.0369(4) Uani 1 1 d .
H36A H 1.1425 0.1685 0.1545 0.055 Uiso 1 1 calc R
H36B H 1.1806 0.1530 0.2214 0.055 Uiso 1 1 calc R
H36C H 1.1222 0.2327 0.2020 0.055 Uiso 1 1 calc R
C37 C 0.99449(15) 0.06093(8) 0.18882(7) 0.0353(4) Uani 1 1 d .
H37A H 0.9148 0.0414 0.1944 0.053 Uiso 1 1 calc R
H37B H 1.0525 0.0336 0.2144 0.053 Uiso 1 1 calc R
H37C H 1.0131 0.0534 0.1484 0.053 Uiso 1 1 calc R
C38 C 0.63552(11) 0.15766(7) 0.09057(5) 0.0132(2) Uani 1 1 d .
C39 C 0.53003(12) 0.04044(7) 0.12920(5) 0.0191(3) Uani 1 1 d .
C40 C 0.61836(16) 0.01523(10) 0.17766(7) 0.0449(4) Uani 1 1 d .
H40A H 0.6890 -0.0057 0.1610 0.067 Uiso 1 1 calc R
H40B H 0.5821 -0.0238 0.2011 0.067 Uiso 1 1 calc R
H40C H 0.6410 0.0590 0.2022 0.067 Uiso 1 1 calc R
C41 C 0.49696(16) -0.02505(8) 0.08837(7) 0.0384(4) Uani 1 1 d .
H41A H 0.4442 -0.0065 0.0561 0.058 Uiso 1 1 calc R
H41B H 0.4564 -0.0647 0.1095 0.058 Uiso 1 1 calc R
H41C H 0.5690 -0.0462 0.0732 0.058 Uiso 1 1 calc R
C42 C 0.41816(14) 0.07268(8) 0.15356(6) 0.0307(3) Uani 1 1 d .
H42A H 0.4391 0.1163 0.1785 0.046 Uiso 1 1 calc R
H42B H 0.3806 0.0334 0.1763 0.046 Uiso 1 1 calc R
H42C H 0.3629 0.0890 0.1216 0.046 Uiso 1 1 calc R

loop_
_atom_site_aniso_label
_atom_site_aniso_U_11
_atom_site_aniso_U_22
_atom_site_aniso_U_33
_atom_site_aniso_U_23
_atom_site_aniso_U_13
_atom_site_aniso_U_12
Mn 0.00926(8) 0.00990(7) 0.00961(7) 0.00058(6) 0.00044(6) -0.00017(7)
P1 0.00861(14) 0.01193(13) 0.01020(13) 0.00005(10) 0.00070(11) -0.00043(11)
P2 0.01007(15) 0.01101(13) 0.00938(13) -0.00023(10) 0.00020(11) -0.00075(11)
P3 0.01042(15) 0.01062(14) 0.01235(13) -0.00063(10) 0.00175(11) 0.00017(11)
B 0.0115(6) 0.0128(6) 0.0105(6) 0.0005(4) 0.0004(5) -0.0010(5)
N1 0.0283(7) 0.0245(6) 0.0153(5) -0.0015(4) 0.0062(5) -0.0055(5)
N2 0.0191(6) 0.0231(6) 0.0212(5) 0.0054(4) -0.0038(5) 0.0028(5)
N3 0.0185(6) 0.0152(5) 0.0257(6) 0.0025(4) 0.0029(5) -0.0028(4)
C1 0.0138(6) 0.0139(5) 0.0100(5) -0.0019(4) -0.0014(4) -0.0035(4)
C2 0.0154(6) 0.0144(6) 0.0134(5) -0.0004(4) 0.0008(5) -0.0027(5)
C3 0.0209(7) 0.0146(6) 0.0149(6) 0.0021(4) -0.0029(5) -0.0013(5)
C4 0.0257(7) 0.0182(6) 0.0106(5) 0.0027(4) -0.0004(5) -0.0072(5)
C5 0.0218(7) 0.0221(6) 0.0131(5) -0.0001(5) 0.0046(5) -0.0029(5)
C6 0.0180(7) 0.0181(6) 0.0139(5) 0.0009(4) 0.0021(5) -0.0003(5)
C7 0.0116(6) 0.0120(5) 0.0114(5) 0.0010(4) -0.0005(4) -0.0007(4)
C8 0.0119(6) 0.0131(5) 0.0105(5) 0.0010(4) 0.0008(4) -0.0007(4)
C9 0.0108(6) 0.0147(6) 0.0109(5) -0.0008(4) 0.0006(4) -0.0006(4)
C10 0.0135(6) 0.0194(6) 0.0226(6) -0.0016(5) 0.0021(5) -0.0046(5)
C11 0.0097(6) 0.0161(6) 0.0142(5) -0.0022(4) -0.0003(4) -0.0007(4)
C12 0.0188(7) 0.0243(6) 0.0149(5) -0.0024(5) -0.0030(5) -0.0020(6)
C13 0.0139(6) 0.0217(6) 0.0164(6) 0.0006(5) 0.0043(5) 0.0008(5)
C14 0.0117(6) 0.0150(5) 0.0135(5) -0.0014(4) 0.0010(4) 0.0009(4)
C15 0.0126(6) 0.0196(6) 0.0198(6) 0.0016(5) 0.0009(5) 0.0036(5)
C16 0.0179(7) 0.0192(6) 0.0166(6) -0.0026(4) 0.0029(5) 0.0023(5)
C17 0.0155(6) 0.0121(5) 0.0131(5) -0.0007(4) -0.0003(5) 0.0004(4)
C18 0.0241(7) 0.0132(6) 0.0168(6) -0.0020(4) -0.0009(5) -0.0017(5)
C19 0.0166(6) 0.0216(6) 0.0122(5) -0.0003(4) -0.0019(5) -0.0007(5)
C20 0.0116(6) 0.0166(6) 0.0124(5) -0.0009(4) -0.0007(4) -0.0019(5)
C21 0.0125(6) 0.0251(7) 0.0181(6) -0.0011(5) -0.0001(5) -0.0064(5)
C22 0.0130(6) 0.0287(7) 0.0246(7) 0.0067(5) 0.0028(5) 0.0045(5)
C23 0.0116(6) 0.0169(6) 0.0140(5) -0.0002(4) 0.0019(5) 0.0006(5)
C24 0.0112(6) 0.0257(7) 0.0186(6) 0.0005(5) 0.0035(5) 0.0010(5)
C25 0.0219(7) 0.0143(6) 0.0336(8) 0.0016(5) 0.0069(6) 0.0031(5)
C26 0.0162(6) 0.0121(5) 0.0223(6) -0.0040(4) 0.0050(5) -0.0005(5)
C27 0.0288(8) 0.0189(7) 0.0276(7) -0.0096(5) 0.0086(6) -0.0022(6)
C28 0.0123(6) 0.0124(5) 0.0169(6) 0.0008(4) -0.0003(5) -0.0022(4)
C29 0.0298(8) 0.0229(6) 0.0096(5) -0.0009(4) 0.0065(5) -0.0018(6)
C30 0.0435(10) 0.0352(9) 0.0244(7) 0.0077(6) 0.0103(7) 0.0100(7)
C31 0.0383(10) 0.0696(12) 0.0234(8) 0.0112(8) 0.0127(7) 0.0216(9)
C32 0.1004(17) 0.0476(11) 0.0187(8) -0.0128(7) 0.0177(9) -0.0394(11)
C33 0.0145(6) 0.0120(5) 0.0159(5) -0.0004(4) 0.0023(5) -0.0021(5)
C34 0.0191(7) 0.0239(7) 0.0231(7) 0.0055(5) -0.0075(5) 0.0078(5)
C35 0.0487(11) 0.0581(11) 0.0219(8) 0.0066(7) -0.0034(7) 0.0271(9)
C36 0.0214(8) 0.0431(9) 0.0445(10) 0.0085(7) -0.0111(7) 0.0016(7)
C37 0.0400(10) 0.0245(7) 0.0393(9) 0.0073(6) -0.0146(7) 0.0060(7)
C38 0.0120(6) 0.0161(6) 0.0116(5) -0.0004(4) 0.0009(4) 0.0026(5)
C39 0.0257(7) 0.0153(6) 0.0165(6) 0.0020(4) 0.0029(5) -0.0074(5)
C40 0.0445(11) 0.0483(11) 0.0406(10) 0.0207(8) -0.0061(8) 0.0011(9)
C41 0.0568(11) 0.0208(7) 0.0395(9) -0.0107(6) 0.0175(8) -0.0176(7)
C42 0.0363(9) 0.0315(8) 0.0260(7) 0.0022(6) 0.0142(7) -0.0029(7)

loop_
_atom_type_symbol
_atom_type_description
_atom_type_scat_dispersion_real
_atom_type_scat_dispersion_imag
_atom_type_scat_source
C C 0.0033 0.0016 'International Tables Vol C Tables 4.2.6.8 and 6.1.1.4'
H H 0.0000 0.0000 'International Tables Vol C Tables 4.2.6.8 and 6.1.1.4'
B B 0.0013 0.0007 'International Tables Vol C Tables 4.2.6.8 and 6.1.1.4'
N N 0.0061 0.0033 'International Tables Vol C Tables 4.2.6.8 and 6.1.1.4'
P P 0.1023 0.0942 'International Tables Vol C Tables 4.2.6.8 and 6.1.1.4'
Mn Mn 0.3368 0.7283 'International Tables Vol C Tables 4.2.6.8 and 6.1.1.4'

loop_
_geom_angle_atom_site_label_1
_geom_angle_atom_site_label_2
_geom_angle_atom_site_label_3
_geom_angle
C38 Mn C33 89.12(5)
C38 Mn C28 85.26(5)
C33 Mn C28 83.75(5)
C38 Mn P1 89.49(4)
C33 Mn P1 178.27(4)
C28 Mn P1 97.16(4)
C38 Mn P3 93.54(4)
C33 Mn P3 89.88(4)
C28 Mn P3 173.54(4)
P1 Mn P3 89.173(12)
C38 Mn P2 178.09(4)
C33 Mn P2 92.79(4)
C28 Mn P2 94.93(4)
P1 Mn P2 88.594(12)
P3 Mn P2 86.485(12)
C7 P1 C14 101.47(5)
C7 P1 C11 103.44(5)
C14 P1 C11 105.73(5)
C7 P1 Mn 113.23(4)
C14 P1 Mn 116.44(4)
C11 P1 Mn 114.89(4)
C8 P2 C20 106.81(5)
C8 P2 C17 99.29(5)
C20 P2 C17 105.05(5)
C8 P2 Mn 112.43(4)
C20 P2 Mn 110.71(4)
C17 P2 Mn 121.19(4)
C9 P3 C26 103.16(5)
C9 P3 C23 103.73(5)
C26 P3 C23 105.10(6)
C9 P3 Mn 112.45(4)
C26 P3 Mn 114.48(4)
C23 P3 Mn 116.51(4)
C1 B C7 109.20(9)
C1 B C8 107.10(9)
C7 B C8 109.55(9)
C1 B C9 109.58(9)
C7 B C9 110.00(9)
C8 B C9 111.35(9)
C28 N1 C29 173.50(14)
C33 N2 C34 174.29(13)
C38 N3 C39 153.99(12)
C2 C1 C6 114.56(10)
C2 C1 B 122.86(10)
C6 C1 B 122.51(11)
C3 C2 C1 122.91(11)
C3 C2 H2 118.5
C1 C2 H2 118.5
C4 C3 C2 120.49(12)
C4 C3 H3 119.8
C2 C3 H3 119.8
C5 C4 C3 118.66(11)
C5 C4 H4 120.7
C3 C4 H4 120.7
C4 C5 C6 120.26(12)
C4 C5 H5 119.9
C6 C5 H5 119.9
C5 C6 C1 123.12(12)
C5 C6 H6 118.4
C1 C6 H6 118.4
B C7 P1 115.32(8)
B C7 H7A 108.4
P1 C7 H7A 108.4
B C7 H7B 108.4
P1 C7 H7B 108.4
H7A C7 H7B 107.5
B C8 P2 115.75(8)
B C8 H8A 108.3
P2 C8 H8A 108.3
B C8 H8B 108.3
P2 C8 H8B 108.3
H8A C8 H8B 107.4
B C9 P3 114.13(7)
B C9 H9A 108.7
P3 C9 H9A 108.7
B C9 H9B 108.7
P3 C9 H9B 108.7
H9A C9 H9B 107.6
C11 C10 H10A 109.5
C11 C10 H10B 109.5
H10A C10 H10B 109.5
C11 C10 H10C 109.5
H10A C10 H10C 109.5
H10B C10 H10C 109.5
C10 C11 C12 108.35(10)
C10 C11 P1 113.05(8)
C12 C11 P1 117.28(8)
C10 C11 H11 105.8
C12 C11 H11 105.8
P1 C11 H11 105.8
C11 C12 H12A 109.5
C11 C12 H12B 109.5
H12A C12 H12B 109.5
C11 C12 H12C 109.5
H12A C12 H12C 109.5
H12B C12 H12C 109.5
C14 C13 H13A 109.5
C14 C13 H13B 109.5
H13A C13 H13B 109.5
C14 C13 H13C 109.5
H13A C13 H13C 109.5
H13B C13 H13C 109.5
C15 C14 C13 110.25(10)
C15 C14 P1 114.78(8)
C13 C14 P1 116.87(8)
C15 C14 H14 104.5
C13 C14 H14 104.5
P1 C14 H14 104.5
C14 C15 H15A 109.5
C14 C15 H15B 109.5
H15A C15 H15B 109.5
C14 C15 H15C 109.5
H15A C15 H15C 109.5
H15B C15 H15C 109.5
C17 C16 H16A 109.5
C17 C16 H16B 109.5
H16A C16 H16B 109.5
C17 C16 H16C 109.5
H16A C16 H16C 109.5
H16B C16 H16C 109.5
C16 C17 C18 108.79(9)
C16 C17 P2 116.67(8)
C18 C17 P2 115.41(8)
C16 C17 H17 104.9
C18 C17 H17 104.9
P2 C17 H17 104.9
C17 C18 H18A 109.5
C17 C18 H18B 109.5
H18A C18 H18B 109.5
C17 C18 H18C 109.5
H18A C18 H18C 109.5
H18B C18 H18C 109.5
C20 C19 H19A 109.5
C20 C19 H19B 109.5
H19A C19 H19B 109.5
C20 C19 H19C 109.5
H19A C19 H19C 109.5
H19B C19 H19C 109.5
C21 C20 C19 111.57(10)
C21 C20 P2 117.17(8)
C19 C20 P2 112.09(8)
C21 C20 H20 104.9
C19 C20 H20 104.9
P2 C20 H20 104.9
C20 C21 H21A 109.5
C20 C21 H21B 109.5
H21A C21 H21B 109.5
C20 C21 H21C 109.5
H21A C21 H21C 109.5
H21B C21 H21C 109.5
C23 C22 H22A 109.5
C23 C22 H22B 109.5
H22A C22 H22B 109.5
C23 C22 H22C 109.5
H22A C22 H22C 109.5
H22B C22 H22C 109.5
C22 C23 C24 109.03(10)
C22 C23 P3 113.58(8)
C24 C23 P3 116.80(8)
C22 C23 H23 105.5
C24 C23 H23 105.5
P3 C23 H23 105.5
C23 C24 H24A 109.5
C23 C24 H24B 109.5
H24A C24 H24B 109.5
C23 C24 H24C 109.5
H24A C24 H24C 109.5
H24B C24 H24C 109.5
C26 C25 H25A 109.5
C26 C25 H25B 109.5
H25A C25 H25B 109.5
C26 C25 H25C 109.5
H25A C25 H25C 109.5
H25B C25 H25C 109.5
C27 C26 C25 109.79(10)
C27 C26 P3 115.38(9)
C25 C26 P3 116.55(9)
C27 C26 H26 104.5
C25 C26 H26 104.5
P3 C26 H26 104.5
C26 C27 H27A 109.5
C26 C27 H27B 109.5
H27A C27 H27B 109.5
C26 C27 H27C 109.5
H27A C27 H27C 109.5
H27B C27 H27C 109.5
N1 C28 Mn 170.91(11)
N1 C29 C30 108.50(11)
N1 C29 C32 108.18(11)
C30 C29 C32 110.10(14)
N1 C29 C31 108.80(11)
C30 C29 C31 109.53(12)
C32 C29 C31 111.67(14)
C29 C30 H30A 109.5
C29 C30 H30B 109.5
H30A C30 H30B 109.5
C29 C30 H30C 109.5
H30A C30 H30C 109.5
H30B C30 H30C 109.5
C29 C31 H31A 109.5
C29 C31 H31B 109.5
H31A C31 H31B 109.5
C29 C31 H31C 109.5
H31A C31 H31C 109.5
H31B C31 H31C 109.5
C29 C32 H32A 109.5
C29 C32 H32B 109.5
H32A C32 H32B 109.5
C29 C32 H32C 109.5
H32A C32 H32C 109.5
H32B C32 H32C 109.5
N2 C33 Mn 175.09(11)
N2 C34 C35 108.46(11)
N2 C34 C36 108.79(11)
C35 C34 C36 110.10(13)
N2 C34 C37 107.85(11)
C35 C34 C37 110.86(13)
C36 C34 C37 110.71(12)
C34 C35 H35A 109.5
C34 C35 H35B 109.5
H35A C35 H35B 109.5
C34 C35 H35C 109.5
H35A C35 H35C 109.5
H35B C35 H35C 109.5
C34 C36 H36A 109.5
C34 C36 H36B 109.5
H36A C36 H36B 109.5
C34 C36 H36C 109.5
H36A C36 H36C 109.5
H36B C36 H36C 109.5
C34 C37 H37A 109.5
C34 C37 H37B 109.5
H37A C37 H37B 109.5
C34 C37 H37C 109.5
H37A C37 H37C 109.5
H37B C37 H37C 109.5
N3 C38 Mn 177.92(10)
N3 C39 C40 108.58(11)
N3 C39 C41 107.99(11)
C40 C39 C41 111.16(13)
N3 C39 C42 108.59(11)
C40 C39 C42 110.94(12)
C41 C39 C42 109.50(12)
C39 C40 H40A 109.5
C39 C40 H40B 109.5
H40A C40 H40B 109.5
C39 C40 H40C 109.5
H40A C40 H40C 109.5
H40B C40 H40C 109.5
C39 C41 H41A 109.5
C39 C41 H41B 109.5
H41A C41 H41B 109.5
C39 C41 H41C 109.5
H41A C41 H41C 109.5
H41B C41 H41C 109.5
C39 C42 H42A 109.5
C39 C42 H42B 109.5
H42A C42 H42B 109.5
C39 C42 H42C 109.5
H42A C42 H42C 109.5
H42B C42 H42C 109.5

loop_
_geom_bond_atom_site_label_1
_geom_bond_atom_site_label_2
_geom_bond_distance
Mn C38 1.8352(12)
Mn C33 1.8637(12)
Mn C28 1.8698(12)
Mn P1 2.3597(4)
Mn P3 2.3655(3)
Mn P2 2.3831(4)
P1 C7 1.8240(11)
P1 C14 1.8744(12)
P1 C11 1.8914(12)
P2 C8 1.8466(11)
P2 C20 1.8755(12)
P2 C17 1.8888(12)
P3 C9 1.8253(11)
P3 C26 1.8782(12)
P3 C23 1.8914(12)
B C1 1.6430(17)
B C7 1.6539(17)
B C8 1.6676(17)
B C9 1.6688(17)
N1 C28 1.1762(15)
N1 C29 1.4555(15)
N2 C33 1.1763(15)
N2 C34 1.4569(16)
N3 C38 1.1849(15)
N3 C39 1.4508(15)
C1 C2 1.4056(17)
C1 C6 1.4071(16)
C2 C3 1.3934(16)
C2 H2 0.9500
C3 C4 1.3850(18)
C3 H3 0.9500
C4 C5 1.3828(18)
C4 H4 0.9500
C5 C6 1.3945(16)
C5 H5 0.9500
C6 H6 0.9500
C7 H7A 0.9900
C7 H7B 0.9900
C8 H8A 0.9900
C8 H8B 0.9900
C9 H9A 0.9900
C9 H9B 0.9900
C10 C11 1.5349(16)
C10 H10A 0.9800
C10 H10B 0.9800
C10 H10C 0.9800
C11 C12 1.5386(16)
C11 H11 1.0000
C12 H12A 0.9800
C12 H12B 0.9800
C12 H12C 0.9800
C13 C14 1.5377(16)
C13 H13A 0.9800
C13 H13B 0.9800
C13 H13C 0.9800
C14 C15 1.5345(17)
C14 H14 1.0000
C15 H15A 0.9800
C15 H15B 0.9800
C15 H15C 0.9800
C16 C17 1.5349(16)
C16 H16A 0.9800
C16 H16B 0.9800
C16 H16C 0.9800
C17 C18 1.5416(16)
C17 H17 1.0000
C18 H18A 0.9800
C18 H18B 0.9800
C18 H18C 0.9800
C19 C20 1.5383(16)
C19 H19A 0.9800
C19 H19B 0.9800
C19 H19C 0.9800
C20 C21 1.5340(16)
C20 H20 1.0000
C21 H21A 0.9800
C21 H21B 0.9800
C21 H21C 0.9800
C22 C23 1.5328(17)
C22 H22A 0.9800
C22 H22B 0.9800
C22 H22C 0.9800
C23 C24 1.5334(16)
C23 H23 1.0000
C24 H24A 0.9800
C24 H24B 0.9800
C24 H24C 0.9800
C25 C26 1.5412(18)
C25 H25A 0.9800
C25 H25B 0.9800
C25 H25C 0.9800
C26 C27 1.5395(17)
C26 H26 1.0000
C27 H27A 0.9800
C27 H27B 0.9800
C27 H27C 0.9800
C29 C30 1.5164(19)
C29 C32 1.520(2)
C29 C31 1.522(2)
C30 H30A 0.9800
C30 H30B 0.9800
C30 H30C 0.9800
C31 H31A 0.9800
C31 H31B 0.9800
C31 H31C 0.9800
C32 H32A 0.9800
C32 H32B 0.9800
C32 H32C 0.9800
C34 C35 1.519(2)
C34 C36 1.525(2)
C34 C37 1.5248(19)
C35 H35A 0.9800
C35 H35B 0.9800
C35 H35C 0.9800
C36 H36A 0.9800
C36 H36B 0.9800
C36 H36C 0.9800
C37 H37A 0.9800
C37 H37B 0.9800
C37 H37C 0.9800
C39 C40 1.518(2)
C39 C41 1.5199(18)
C39 C42 1.5255(19)
C40 H40A 0.9800
C40 H40B 0.9800
C40 H40C 0.9800
C41 H41A 0.9800
C41 H41B 0.9800
C41 H41C 0.9800
C42 H42A 0.9800
C42 H42B 0.9800
C42 H42C 0.9800
